data_2312088
loop_
_publ_author_name
'Kolade, Sherif O.'
'Izunobi, Josephat U.'
'Gordon, Allen T.'
'Hosten, Eric C.'
'Olasupo, Idris A.'
'Ogunlaja, Adeniyi S.'
'Asekun, Olayinka T.'
'Familoni, Oluwole B.'

_publ_section_title
;
 N-Cycloamino substituent effects on the packing architecture of
 ortho-sulfanilamide molecular crystals and their in silico carbonic
 anhydrase II and IX inhibitory activities.
;
_journal_coeditor_code OJ3005
_journal_issue 'Pt 12'
_journal_name_full 'Acta crystallographica. Section C, Structural chemistry'
_journal_page_first 730
_journal_page_last 742
_journal_paper_doi 10.1107/S2053229622010130
_journal_volume 78
_journal_year 2022
_chemical_formula_iupac 'C10 H14 N2 O2 S'
_chemical_formula_moiety 'C10 H14 N2 O2 S'
_chemical_formula_sum 'C10 H14 N2 O2 S'
_chemical_formula_weight 226.29
_chemical_name_systematic
;
2-(Pyrrolidine-1-sulfonyl)aniline
;
_space_group_crystal_system monoclinic
_space_group_IT_number 14
_space_group_name_Hall '-P 2ybc'
_space_group_name_H-M_alt 'P 1 21/c 1'
_atom_sites_solution_hydrogens mixed
_atom_sites_solution_primary dual
_atom_sites_solution_secondary difmap
_audit_creation_method SHELXL-2018/3
_cell_angle_alpha 90
_cell_angle_beta 113.907(6)
_cell_angle_gamma 90
_cell_formula_units_Z 8
_cell_length_a 16.399(3)
_cell_length_b 7.9485(12)
_cell_length_c 18.376(3)
_cell_measurement_reflns_used 9858
_cell_measurement_temperature 296(2)
_cell_measurement_theta_max 28.25
_cell_measurement_theta_min 2.25
_cell_volume 2189.8(6)
_computing_cell_refinement
;
APEX2 (Bruker, 2011)
;
_computing_data_collection
;
APEX2 (Bruker, 2011)
;
_computing_data_reduction
;
SAINT (Bruker, 2012)
;
_computing_molecular_graphics
;
ORTEP-3 for Windows (Farrugia, 2012)
;
_computing_publication_material
;
PLATON (Spek, 2020) and Mercury (Macrae <i>et al.</i>,  2020)
;
_computing_structure_refinement
;
SHELXL2018 (Sheldrick, 2015<i>b</i>) and
ShelXle (H\"ubschle <i>et al.</i>,  2011)
;
_computing_structure_solution
;
SHELXT2018 (Sheldrick, 2015<i>a</i>)
;
_diffrn_ambient_temperature 296(2)
_diffrn_detector_area_resol_mean 8.3333
_diffrn_measured_fraction_theta_full 1.000
_diffrn_measured_fraction_theta_max 0.991
_diffrn_measurement_device_type 'Bruker APEXII CCD'
_diffrn_measurement_method '\f and \w scans'
_diffrn_radiation_monochromator graphite
_diffrn_radiation_source 'sealed tube'
_diffrn_radiation_type MoK\a
_diffrn_radiation_wavelength 0.71073
_diffrn_reflns_av_R_equivalents 0.0324
_diffrn_reflns_av_unetI/netI 0.0166
_diffrn_reflns_limit_h_max 21
_diffrn_reflns_limit_h_min -21
_diffrn_reflns_limit_k_max 10
_diffrn_reflns_limit_k_min -10
_diffrn_reflns_limit_l_max 24
_diffrn_reflns_limit_l_min -24
_diffrn_reflns_number 55955
_diffrn_reflns_theta_full 25.242
_diffrn_reflns_theta_max 28.419
_diffrn_reflns_theta_min 2.248
_exptl_absorpt_coefficient_mu 0.278
_exptl_absorpt_correction_T_max 1.0000
_exptl_absorpt_correction_T_min 0.9268
_exptl_absorpt_correction_type numerical
_exptl_absorpt_process_details
;
(SADABS; Bruker, 2008)
;
_exptl_crystal_colour colourless
_exptl_crystal_density_diffrn 1.373
_exptl_crystal_density_method 'not measured'
_exptl_crystal_description block
_exptl_crystal_F_000 960
_exptl_crystal_size_max 0.465
_exptl_crystal_size_mid 0.320
_exptl_crystal_size_min 0.203
_refine_diff_density_max 0.331
_refine_diff_density_min -0.362
_refine_ls_extinction_method none
_refine_ls_goodness_of_fit_ref 1.039
_refine_ls_hydrogen_treatment mixed
_refine_ls_matrix_type full
_refine_ls_number_parameters 287
_refine_ls_number_reflns 5477
_refine_ls_number_restraints 0
_refine_ls_restrained_S_all 1.039
_refine_ls_R_factor_all 0.0462
_refine_ls_R_factor_gt 0.0354
_refine_ls_shift/su_max 0.001
_refine_ls_shift/su_mean 0.000
_refine_ls_structure_factor_coef Fsqd
_refine_ls_weighting_details 'w=1/[\s^2^(Fo^2^)+(0.0553P)^2^+0.5724P] where P=(Fo^2^+2Fc^2^)/3'
_refine_ls_weighting_scheme calc
_refine_ls_wR_factor_gt 0.0982
_refine_ls_wR_factor_ref 0.1073
_reflns_number_gt 4489
_reflns_number_total 5477
_reflns_threshold_expression 'I > 2\s(I)'
_cod_data_source_file oj3005sup1.cif
_cod_data_source_block ja192
_cod_original_cell_volume 2189.7(6)
_cod_original_sg_symbol_H-M 'P 21/c'
_cod_database_code 2312088
_shelx_space_group_comment
;
The symmetry employed for this shelxl refinement is uniquely defined
by the following loop, which should always be used as a source of
symmetry information in preference to the above space-group names.
They are only intended as comments.
;
_shelx_estimated_absorpt_t_min 0.882
_shelx_estimated_absorpt_t_max 0.946

loop_
_space_group_symop_operation_xyz
'x, y, z'
'-x, y+1/2, -z+1/2'
'-x, -y, -z'
'x, -y-1/2, z-1/2'

loop_
_atom_site_type_symbol
_atom_site_label
_atom_site_fract_x
_atom_site_fract_y
_atom_site_fract_z
_atom_site_U_iso_or_equiv
_atom_site_adp_type
_atom_site_calc_flag
_atom_site_occupancy
_atom_site_disorder_assembly
_atom_site_disorder_group
S S1 0.60593(2) 0.11220(4) 0.38373(2) 0.03995(10) Uani d 1 . .
S S2 0.83675(3) 0.54094(5) 0.72672(2) 0.04473(11) Uani d 1 . .
O O11 0.55812(7) 0.21253(15) 0.41849(9) 0.0639(3) Uani d 1 . .
O O12 0.59914(8) 0.15372(16) 0.30611(7) 0.0604(3) Uani d 1 . .
O O21 0.76909(9) 0.41413(14) 0.70735(7) 0.0567(3) Uani d 1 . .
O O22 0.91886(9) 0.51408(18) 0.79373(7) 0.0691(4) Uani d 1 . .
N N11 0.56877(8) -0.07718(15) 0.37882(7) 0.0403(3) Uani d 1 . .
N N12 0.69275(18) 0.1559(3) 0.56795(13) 0.0824(7) Uani d 1 . .
N N21 0.86112(9) 0.55871(17) 0.65022(8) 0.0461(3) Uani d 1 . .
N N22 0.63790(10) 0.6609(2) 0.65060(10) 0.0564(4) Uani d 1 . .
C C11 0.55387(14) -0.1535(2) 0.44477(11) 0.0597(5) Uani d 1 . .
H H11A 0.508003 -0.094373 0.455235 0.072 Uiso calc 1 . .
H H11B 0.608273 -0.156605 0.492981 0.072 Uiso calc 1 . .
C C12 0.52380(17) -0.3286(2) 0.41255(14) 0.0740(6) Uani d 1 . .
H H12A 0.533347 -0.407503 0.455504 0.089 Uiso calc 1 . .
H H12B 0.461089 -0.329150 0.376874 0.089 Uiso calc 1 . .
C C13 0.58061(14) -0.3722(2) 0.36888(11) 0.0592(4) Uani d 1 . .
H H13A 0.549989 -0.450820 0.326115 0.071 Uiso calc 1 . .
H H13B 0.636476 -0.422062 0.404671 0.071 Uiso calc 1 . .
C C14 0.59696(11) -0.2074(2) 0.33613(9) 0.0490(4) Uani d 1 . .
H H14A 0.659546 -0.194754 0.346526 0.059 Uiso calc 1 . .
H H14B 0.561903 -0.200442 0.279189 0.059 Uiso calc 1 . .
C C21 0.79052(12) 0.5923(3) 0.57112(10) 0.0560(4) Uani d 1 . .
H H21A 0.756395 0.691183 0.572202 0.067 Uiso calc 1 . .
H H21B 0.750349 0.497049 0.552570 0.067 Uiso calc 1 . .
C C22 0.83964(15) 0.6204(4) 0.51900(13) 0.0842(7) Uani d 1 . .
H H22A 0.830797 0.525926 0.483167 0.101 Uiso calc 1 . .
H H22B 0.818267 0.721612 0.487506 0.101 Uiso calc 1 . .
C C23 0.93579(15) 0.6377(4) 0.57256(15) 0.0835(7) Uani d 1 . .
H H23A 0.960942 0.736580 0.558485 0.100 Uiso calc 1 . .
H H23B 0.968833 0.539558 0.568498 0.100 Uiso calc 1 . .
C C24 0.94016(12) 0.6543(3) 0.65616(13) 0.0707(5) Uani d 1 . .
H H24A 0.994454 0.605166 0.695106 0.085 Uiso calc 1 . .
H H24B 0.936292 0.770978 0.669874 0.085 Uiso calc 1 . .
C C111 0.71909(9) 0.11558(16) 0.44789(8) 0.0362(3) Uani d 1 . .
C C112 0.74894(11) 0.1352(2) 0.53050(9) 0.0492(4) Uani d 1 . .
C C113 0.84137(14) 0.1302(3) 0.57508(11) 0.0701(6) Uani d 1 . .
H H113 0.863875 0.141455 0.630123 0.084 Uiso calc 1 . .
C C114 0.89883(13) 0.1091(3) 0.53914(14) 0.0747(6) Uani d 1 . .
H H114 0.959847 0.107237 0.570304 0.090 Uiso calc 1 . .
C C115 0.86913(11) 0.0906(3) 0.45820(13) 0.0648(5) Uani d 1 . .
H H115 0.909391 0.076405 0.434745 0.078 Uiso calc 1 . .
C C116 0.77956(10) 0.0933(2) 0.41274(10) 0.0456(3) Uani d 1 . .
H H116 0.758579 0.080195 0.357861 0.055 Uiso calc 1 . .
C C211 0.79105(9) 0.73166(17) 0.74078(8) 0.0391(3) Uani d 1 . .
C C212 0.69962(9) 0.76850(18) 0.70242(8) 0.0395(3) Uani d 1 . .
C C213 0.67185(11) 0.9265(2) 0.71751(10) 0.0475(3) Uani d 1 . .
H H213 0.611709 0.954422 0.692911 0.057 Uiso calc 1 . .
C C214 0.73005(12) 1.0408(2) 0.76707(11) 0.0556(4) Uani d 1 . .
H H214 0.709137 1.144299 0.775829 0.067 Uiso calc 1 . .
C C215 0.81985(13) 1.0037(2) 0.80430(12) 0.0638(5) Uani d 1 . .
H H215 0.859590 1.081726 0.837922 0.077 Uiso calc 1 . .
C C216 0.84970(11) 0.8504(2) 0.79108(10) 0.0549(4) Uani d 1 . .
H H216 0.910132 0.825037 0.816091 0.066 Uiso calc 1 . .
H H12C 0.7160(18) 0.193(4) 0.6109(17) 0.095(9) Uiso d 1 . .
H H12D 0.641(2) 0.190(4) 0.5399(19) 0.113(12) Uiso d 1 . .
H H21C 0.5862(16) 0.690(3) 0.6389(13) 0.073(7) Uiso d 1 . .
H H21D 0.6538(13) 0.556(3) 0.6567(12) 0.060(6) Uiso d 1 . .

loop_
_atom_site_aniso_label
_atom_site_aniso_U_11
_atom_site_aniso_U_22
_atom_site_aniso_U_33
_atom_site_aniso_U_12
_atom_site_aniso_U_13
_atom_site_aniso_U_23
S1 0.02972(16) 0.03424(17) 0.0509(2) -0.00093(12) 0.01122(14) 0.00394(13)
S2 0.0512(2) 0.03890(19) 0.03977(19) 0.00835(15) 0.01394(16) 0.00206(14)
O11 0.0418(6) 0.0440(6) 0.1067(10) 0.0032(5) 0.0311(6) -0.0126(6)
O12 0.0500(6) 0.0649(7) 0.0500(6) -0.0067(5) 0.0034(5) 0.0230(5)
O21 0.0805(8) 0.0364(5) 0.0607(7) -0.0048(5) 0.0364(6) 0.0000(5)
O22 0.0678(8) 0.0739(8) 0.0485(7) 0.0292(7) 0.0060(6) 0.0050(6)
N11 0.0384(6) 0.0377(6) 0.0470(6) -0.0090(5) 0.0196(5) -0.0053(5)
N12 0.0955(16) 0.1087(16) 0.0550(10) -0.0348(14) 0.0430(11) -0.0311(11)
N21 0.0429(6) 0.0480(7) 0.0467(7) 0.0047(5) 0.0174(5) -0.0002(5)
N22 0.0381(7) 0.0600(9) 0.0651(9) -0.0058(7) 0.0148(7) -0.0136(7)
C11 0.0825(12) 0.0509(9) 0.0633(10) -0.0215(9) 0.0475(10) -0.0106(8)
C12 0.1049(16) 0.0496(10) 0.0838(14) -0.0309(10) 0.0550(13) -0.0085(9)
C13 0.0738(11) 0.0421(8) 0.0551(10) -0.0033(8) 0.0192(9) -0.0041(7)
C14 0.0550(9) 0.0456(8) 0.0495(8) -0.0087(7) 0.0242(7) -0.0122(6)
C21 0.0502(9) 0.0693(11) 0.0465(9) 0.0003(8) 0.0175(7) 0.0075(8)
C22 0.0775(14) 0.121(2) 0.0628(12) 0.0000(13) 0.0370(11) 0.0190(12)
C23 0.0653(12) 0.1083(19) 0.0937(16) 0.0056(12) 0.0495(12) 0.0194(14)
C24 0.0447(9) 0.0847(14) 0.0824(13) -0.0046(9) 0.0255(9) -0.0003(11)
C111 0.0322(6) 0.0331(6) 0.0394(7) -0.0036(5) 0.0105(5) 0.0005(5)
C112 0.0577(9) 0.0442(8) 0.0423(8) -0.0116(7) 0.0168(7) -0.0070(6)
C113 0.0710(12) 0.0640(11) 0.0459(9) -0.0063(9) -0.0066(9) -0.0071(8)
C114 0.0401(9) 0.0711(13) 0.0851(15) 0.0055(8) -0.0035(9) -0.0100(11)
C115 0.0383(8) 0.0682(11) 0.0867(14) 0.0021(8) 0.0240(9) -0.0051(10)
C116 0.0390(7) 0.0473(8) 0.0508(8) -0.0013(6) 0.0185(6) 0.0010(6)
C211 0.0400(7) 0.0362(7) 0.0388(7) 0.0002(5) 0.0138(6) -0.0023(5)
C212 0.0389(7) 0.0420(7) 0.0405(7) -0.0038(6) 0.0190(6) 0.0014(6)
C213 0.0458(8) 0.0462(8) 0.0578(9) 0.0050(6) 0.0286(7) 0.0064(7)
C214 0.0698(11) 0.0390(8) 0.0714(11) -0.0006(7) 0.0425(9) -0.0054(7)
C215 0.0622(11) 0.0522(9) 0.0772(12) -0.0157(8) 0.0285(10) -0.0267(9)
C216 0.0437(8) 0.0553(9) 0.0582(10) -0.0054(7) 0.0129(7) -0.0162(8)

loop_
_atom_type_symbol
_atom_type_description
_atom_type_scat_dispersion_real
_atom_type_scat_dispersion_imag
_atom_type_scat_source
C C 0.0033 0.0016 'International Tables Vol C Tables 4.2.6.8 and 6.1.1.4'
H H 0.0000 0.0000 'International Tables Vol C Tables 4.2.6.8 and 6.1.1.4'
N N 0.0061 0.0033 'International Tables Vol C Tables 4.2.6.8 and 6.1.1.4'
O O 0.0106 0.0060 'International Tables Vol C Tables 4.2.6.8 and 6.1.1.4'
S S 0.1246 0.1234 'International Tables Vol C Tables 4.2.6.8 and 6.1.1.4'

loop_
_geom_angle_atom_site_label_1
_geom_angle_atom_site_label_2
_geom_angle_atom_site_label_3
_geom_angle_site_symmetry_1
_geom_angle_site_symmetry_3
_geom_angle
_geom_angle_publ_flag
O12 S1 O11 . . 118.78(8) ?
O12 S1 N11 . . 106.62(7) ?
O11 S1 N11 . . 106.32(7) ?
O12 S1 C111 . . 107.62(7) ?
O11 S1 C111 . . 108.23(7) ?
N11 S1 C111 . . 109.00(6) ?
O22 S2 O21 . . 118.33(8) ?
O22 S2 N21 . . 106.53(8) ?
O21 S2 N21 . . 106.55(7) ?
O22 S2 C211 . . 108.20(7) ?
O21 S2 C211 . . 108.07(7) ?
N21 S2 C211 . . 108.86(7) ?
C11 N11 C14 . . 110.00(13) ?
C11 N11 S1 . . 121.83(10) ?
C14 N11 S1 . . 119.32(10) ?
C112 N12 H12C . . 114(2) ?
C112 N12 H12D . . 117(2) ?
H12C N12 H12D . . 117(3) ?
C24 N21 C21 . . 107.31(14) ?
C24 N21 S2 . . 120.18(12) ?
C21 N21 S2 . . 120.19(11) ?
C212 N22 H21C . . 113.7(16) ?
C212 N22 H21D . . 114.3(13) ?
H21C N22 H21D . . 122(2) ?
N11 C11 C12 . . 101.23(14) ?
N11 C11 H11A . . 111.5 ?
C12 C11 H11A . . 111.5 ?
N11 C11 H11B . . 111.5 ?
C12 C11 H11B . . 111.5 ?
H11A C11 H11B . . 109.3 ?
C13 C12 C11 . . 104.33(14) ?
C13 C12 H12A . . 110.9 ?
C11 C12 H12A . . 110.9 ?
C13 C12 H12B . . 110.9 ?
C11 C12 H12B . . 110.9 ?
H12A C12 H12B . . 108.9 ?
C12 C13 C14 . . 105.24(14) ?
C12 C13 H13A . . 110.7 ?
C14 C13 H13A . . 110.7 ?
C12 C13 H13B . . 110.7 ?
C14 C13 H13B . . 110.7 ?
H13A C13 H13B . . 108.8 ?
N11 C14 C13 . . 104.53(13) ?
N11 C14 H14A . . 110.8 ?
C13 C14 H14A . . 110.8 ?
N11 C14 H14B . . 110.8 ?
C13 C14 H14B . . 110.8 ?
H14A C14 H14B . . 108.9 ?
N21 C21 C22 . . 104.32(15) ?
N21 C21 H21A . . 110.9 ?
C22 C21 H21A . . 110.9 ?
N21 C21 H21B . . 110.9 ?
C22 C21 H21B . . 110.9 ?
H21A C21 H21B . . 108.9 ?
C23 C22 C21 . . 106.93(17) ?
C23 C22 H22A . . 110.3 ?
C21 C22 H22A . . 110.3 ?
C23 C22 H22B . . 110.3 ?
C21 C22 H22B . . 110.3 ?
H22A C22 H22B . . 108.6 ?
C22 C23 C24 . . 106.31(16) ?
C22 C23 H23A . . 110.5 ?
C24 C23 H23A . . 110.5 ?
C22 C23 H23B . . 110.5 ?
C24 C23 H23B . . 110.5 ?
H23A C23 H23B . . 108.7 ?
N21 C24 C23 . . 101.67(16) ?
N21 C24 H24A . . 111.4 ?
C23 C24 H24A . . 111.4 ?
N21 C24 H24B . . 111.4 ?
C23 C24 H24B . . 111.4 ?
H24A C24 H24B . . 109.3 ?
C116 C111 C112 . . 120.86(14) ?
C116 C111 S1 . . 116.38(11) ?
C112 C111 S1 . . 122.75(11) ?
N12 C112 C113 . . 119.99(18) ?
N12 C112 C111 . . 123.25(17) ?
C113 C112 C111 . . 116.75(16) ?
C114 C113 C112 . . 121.12(17) ?
C114 C113 H113 . . 119.4 ?
C112 C113 H113 . . 119.4 ?
C113 C114 C115 . . 121.80(17) ?
C113 C114 H114 . . 119.1 ?
C115 C114 H114 . . 119.1 ?
C116 C115 C114 . . 118.88(18) ?
C116 C115 H115 . . 120.6 ?
C114 C115 H115 . . 120.6 ?
C115 C116 C111 . . 120.58(16) ?
C115 C116 H116 . . 119.7 ?
C111 C116 H116 . . 119.7 ?
C216 C211 C212 . . 119.99(14) ?
C216 C211 S2 . . 117.42(11) ?
C212 C211 S2 . . 122.57(11) ?
N22 C212 C213 . . 119.25(14) ?
N22 C212 C211 . . 123.75(14) ?
C213 C212 C211 . . 116.98(13) ?
C214 C213 C212 . . 122.24(15) ?
C214 C213 H213 . . 118.9 ?
C212 C213 H213 . . 118.9 ?
C213 C214 C215 . . 120.37(15) ?
C213 C214 H214 . . 119.8 ?
C215 C214 H214 . . 119.8 ?
C216 C215 C214 . . 119.19(16) ?
C216 C215 H215 . . 120.4 ?
C214 C215 H215 . . 120.4 ?
C215 C216 C211 . . 121.23(16) ?
C215 C216 H216 . . 119.4 ?
C211 C216 H216 . . 119.4 ?

loop_
_geom_bond_atom_site_label_1
_geom_bond_atom_site_label_2
_geom_bond_site_symmetry_2
_geom_bond_distance
_geom_bond_publ_flag
S1 O12 . 1.4236(13) ?
S1 O11 . 1.4369(12) ?
S1 N11 . 1.6127(12) ?
S1 C111 . 1.7496(14) ?
S2 O22 . 1.4252(12) ?
S2 O21 . 1.4330(13) ?
S2 N21 . 1.6161(14) ?
S2 C211 . 1.7558(14) ?
N11 C11 . 1.462(2) ?
N11 C14 . 1.4813(19) ?
N12 C112 . 1.365(3) ?
N12 H12C . 0.78(3) ?
N12 H12D . 0.84(3) ?
N21 C24 . 1.468(2) ?
N21 C21 . 1.470(2) ?
N22 C212 . 1.372(2) ?
N22 H21C . 0.82(2) ?
N22 H21D . 0.87(2) ?
C11 C12 . 1.514(2) ?
C11 H11A . 0.9700 ?
C11 H11B . 0.9700 ?
C12 C13 . 1.496(3) ?
C12 H12A . 0.9700 ?
C12 H12B . 0.9700 ?
C13 C14 . 1.510(2) ?
C13 H13A . 0.9700 ?
C13 H13B . 0.9700 ?
C14 H14A . 0.9700 ?
C14 H14B . 0.9700 ?
C21 C22 . 1.497(3) ?
C21 H21A . 0.9700 ?
C21 H21B . 0.9700 ?
C22 C23 . 1.489(3) ?
C22 H22A . 0.9700 ?
C22 H22B . 0.9700 ?
C23 C24 . 1.514(3) ?
C23 H23A . 0.9700 ?
C23 H23B . 0.9700 ?
C24 H24A . 0.9700 ?
C24 H24B . 0.9700 ?
C111 C116 . 1.397(2) ?
C111 C112 . 1.402(2) ?
C112 C113 . 1.401(3) ?
C113 C114 . 1.363(3) ?
C113 H113 . 0.9300 ?
C114 C115 . 1.373(3) ?
C114 H114 . 0.9300 ?
C115 C116 . 1.364(2) ?
C115 H115 . 0.9300 ?
C116 H116 . 0.9300 ?
C211 C216 . 1.396(2) ?
C211 C212 . 1.405(2) ?
C212 C213 . 1.402(2) ?
C213 C214 . 1.364(2) ?
C213 H213 . 0.9300 ?
C214 C215 . 1.381(3) ?
C214 H214 . 0.9300 ?
C215 C216 . 1.371(2) ?
C215 H215 . 0.9300 ?
C216 H216 . 0.9300 ?

loop_
_geom_hbond_atom_site_label_D
_geom_hbond_atom_site_label_H
_geom_hbond_atom_site_label_A
_geom_hbond_site_symmetry_A
_geom_hbond_distance_DH
_geom_hbond_distance_HA
_geom_hbond_distance_DA
_geom_hbond_angle_DHA
_geom_hbond_publ_flag
N12 H12C O21 . 0.78(3) 2.39(3) 3.121(2) 155(3) yes
N12 H12D O11 . 0.84(3) 2.10(3) 2.776(3) 138(3) yes
N22 H21C O11 3_666 0.82(2) 2.30(2) 3.106(2) 168(2) yes
N22 H21D O21 . 0.87(2) 2.07(2) 2.783(2) 138.8(17) yes
C114 H114 O22 2_746 0.93 2.59 3.391(2) 144 yes
C116 H116 O12 . 0.93 2.46 2.8505(19) 105 yes
C216 H216 O22 . 0.93 2.52 2.897(2) 105 yes

loop_
_geom_torsion_atom_site_label_1
_geom_torsion_atom_site_label_2
_geom_torsion_atom_site_label_3
_geom_torsion_atom_site_label_4
_geom_torsion_site_symmetry_1
_geom_torsion_site_symmetry_2
_geom_torsion_site_symmetry_3
_geom_torsion_site_symmetry_4
_geom_torsion
_geom_torsion_publ_flag
O12 S1 N11 C11 . . . . -171.19(13) ?
O11 S1 N11 C11 . . . . -43.54(15) ?
C111 S1 N11 C11 . . . . 72.91(14) ?
O12 S1 N11 C14 . . . . 44.67(13) ?
O11 S1 N11 C14 . . . . 172.32(12) ?
C111 S1 N11 C14 . . . . -71.23(13) ?
O22 S2 N21 C24 . . . . -40.89(16) ?
O21 S2 N21 C24 . . . . -168.09(14) ?
C211 S2 N21 C24 . . . . 75.59(15) ?
O22 S2 N21 C21 . . . . -178.33(13) ?
O21 S2 N21 C21 . . . . 54.47(14) ?
C211 S2 N21 C21 . . . . -61.86(14) ?
C14 N11 C11 C12 . . . . -30.58(19) ?
S1 N11 C11 C12 . . . . -177.66(14) ?
N11 C11 C12 C13 . . . . 38.2(2) ?
C11 C12 C13 C14 . . . . -32.5(2) ?
C11 N11 C14 C13 . . . . 11.09(18) ?
S1 N11 C14 C13 . . . . 159.11(12) ?
C12 C13 C14 N11 . . . . 13.63(19) ?
C24 N21 C21 C22 . . . . 31.2(2) ?
S2 N21 C21 C22 . . . . 173.45(15) ?
N21 C21 C22 C23 . . . . -11.7(3) ?
C21 C22 C23 C24 . . . . -11.0(3) ?
C21 N21 C24 C23 . . . . -37.5(2) ?
S2 N21 C24 C23 . . . . -179.70(14) ?
C22 C23 C24 N21 . . . . 29.2(2) ?
O12 S1 C111 C116 . . . . -22.94(13) ?
O11 S1 C111 C116 . . . . -152.46(11) ?
N11 S1 C111 C116 . . . . 92.31(12) ?
O12 S1 C111 C112 . . . . 158.62(12) ?
O11 S1 C111 C112 . . . . 29.11(14) ?
N11 S1 C111 C112 . . . . -86.12(13) ?
C116 C111 C112 N12 . . . . -179.45(18) ?
S1 C111 C112 N12 . . . . -1.1(2) ?
C116 C111 C112 C113 . . . . -0.4(2) ?
S1 C111 C112 C113 . . . . 178.01(13) ?
N12 C112 C113 C114 . . . . 179.8(2) ?
C111 C112 C113 C114 . . . . 0.7(3) ?
C112 C113 C114 C115 . . . . -0.5(3) ?
C113 C114 C115 C116 . . . . 0.0(3) ?
C114 C115 C116 C111 . . . . 0.4(3) ?
C112 C111 C116 C115 . . . . -0.2(2) ?
S1 C111 C116 C115 . . . . -178.64(14) ?
O22 S2 C211 C216 . . . . 23.95(15) ?
O21 S2 C211 C216 . . . . 153.20(13) ?
N21 S2 C211 C216 . . . . -91.45(14) ?
O22 S2 C211 C212 . . . . -157.40(13) ?
O21 S2 C211 C212 . . . . -28.14(14) ?
N21 S2 C211 C212 . . . . 87.21(13) ?
C216 C211 C212 N22 . . . . 178.30(16) ?
S2 C211 C212 N22 . . . . -0.3(2) ?
C216 C211 C212 C213 . . . . -0.2(2) ?
S2 C211 C212 C213 . . . . -178.81(11) ?
N22 C212 C213 C214 . . . . -178.60(15) ?
C211 C212 C213 C214 . . . . 0.0(2) ?
C212 C213 C214 C215 . . . . 0.3(3) ?
C213 C214 C215 C216 . . . . -0.3(3) ?
C214 C215 C216 C211 . . . . 0.0(3) ?
C212 C211 C216 C215 . . . . 0.2(3) ?
S2 C211 C216 C215 . . . . 178.89(15) ?

_cod_database_fobs_code 2312088
